data_7127886
loop_
_publ_author_name
'Schorr, Fabian'
'Fantuzzi, Felipe'
'Dewhurst, Rian D.'
'Braunschweig, Holger'

_publ_section_title
;
 Dialkynyldiboranes(4) and the selectable reactivity of their C-H,
 C[triple bond, length as m-dash]C and B-B bonds.
;
_journal_issue 21
_journal_name_full 'Chemical communications (Cambridge, England)'
_journal_page_first 2645
_journal_page_last 2648
_journal_paper_doi 10.1039/d1cc00265a
_journal_volume 57
_journal_year 2021
_chemical_formula_moiety 'C14 H30 B2 N2 Si2'
_chemical_formula_sum 'C14 H30 B2 N2 Si2'
_chemical_formula_weight 304.20
_space_group_crystal_system monoclinic
_space_group_IT_number 15
_space_group_name_Hall '-C 2yc'
_space_group_name_H-M_alt 'C 1 2/c 1'
_atom_sites_solution_hydrogens geom
_atom_sites_solution_primary dual
_atom_sites_solution_secondary difmap
_audit_creation_method SHELXL-2018/3
_audit_update_record
;
2021-01-13 deposited with the CCDC.	2021-02-01 downloaded from the CCDC.
;
_cell_angle_alpha 90
_cell_angle_beta 103.971(3)
_cell_angle_gamma 90
_cell_formula_units_Z 4
_cell_length_a 28.1055(15)
_cell_length_b 5.9611(4)
_cell_length_c 12.3603(8)
_cell_measurement_reflns_used 3638
_cell_measurement_temperature 100(2)
_cell_measurement_theta_max 26.81
_cell_measurement_theta_min 2.99
_cell_volume 2009.6(2)
_computing_cell_refinement 'Saint+ ver. V8.40A (Bruker AXS)'
_computing_data_collection 'APEX2 ver. 2014.9 (Bruker AXS)'
_computing_data_reduction 'Saint+ ver. V8.40A (Bruker AXS)'
_computing_molecular_graphics 'ShelXLe (Huebschle et all, 2011)'
_computing_publication_material 'SHELXL-2018/3 (Sheldrick, 2018)'
_computing_structure_refinement 'SHELXL-2018/3 (Sheldrick, 2018)'
_computing_structure_solution 'SHELXT (Sheldrick, 2014)'
_diffrn_ambient_temperature 100(2)
_diffrn_detector 'CCD area detector (Apex2)'
_diffrn_detector_area_resol_mean 8.333
_diffrn_measured_fraction_theta_full 1.000
_diffrn_measured_fraction_theta_max 1.000
_diffrn_measurement_device_type 'Bruker X8-APEX II'
_diffrn_measurement_method '\f and \w scans'
_diffrn_radiation_monochromator 'multi-layer mirror'
_diffrn_radiation_type MoK\a
_diffrn_radiation_wavelength 0.71073
_diffrn_reflns_av_R_equivalents 0.0436
_diffrn_reflns_av_unetI/netI 0.0305
_diffrn_reflns_Laue_measured_fraction_full 1.000
_diffrn_reflns_Laue_measured_fraction_max 1.000
_diffrn_reflns_limit_h_max 34
_diffrn_reflns_limit_h_min -34
_diffrn_reflns_limit_k_max 7
_diffrn_reflns_limit_k_min -7
_diffrn_reflns_limit_l_max 12
_diffrn_reflns_limit_l_min -15
_diffrn_reflns_number 9390
_diffrn_reflns_point_group_measured_fraction_full 1.000
_diffrn_reflns_point_group_measured_fraction_max 1.000
_diffrn_reflns_theta_full 26.000
_diffrn_reflns_theta_max 26.007
_diffrn_reflns_theta_min 1.493
_diffrn_source 'rotating-anode (Nonius FR-591)'
_exptl_absorpt_coefficient_mu 0.170
_exptl_absorpt_correction_T_max 0.7454
_exptl_absorpt_correction_T_min 0.6341
_exptl_absorpt_correction_type multi-scan
_exptl_absorpt_process_details 'SadAbs 2016/2 (Bruker AXS)'
_exptl_crystal_colour colourless
_exptl_crystal_density_diffrn 1.005
_exptl_crystal_description block
_exptl_crystal_F_000 664
_exptl_crystal_size_max 0.558
_exptl_crystal_size_mid 0.536
_exptl_crystal_size_min 0.494
_refine_diff_density_max 0.445
_refine_diff_density_min -0.175
_refine_diff_density_rms 0.049
_refine_ls_extinction_method none
_refine_ls_goodness_of_fit_ref 1.075
_refine_ls_hydrogen_treatment constr
_refine_ls_matrix_type full
_refine_ls_number_parameters 96
_refine_ls_number_reflns 1980
_refine_ls_number_restraints 0
_refine_ls_restrained_S_all 1.075
_refine_ls_R_factor_all 0.0422
_refine_ls_R_factor_gt 0.0360
_refine_ls_shift/su_max 0.001
_refine_ls_shift/su_mean 0.000
_refine_ls_structure_factor_coef Fsqd
_refine_ls_weighting_details 'w=1/[\s^2^(Fo^2^)+(0.0511P)^2^+1.3364P] where P=(Fo^2^+2Fc^2^)/3'
_refine_ls_weighting_scheme calc
_refine_ls_wR_factor_gt 0.0934
_refine_ls_wR_factor_ref 0.0975
_reflns_Friedel_coverage 0.000
_reflns_number_gt 1743
_reflns_number_total 1980
_reflns_threshold_expression 'I > 2\s(I)'
_cod_data_source_file d1cc00265a2.cif
_cod_data_source_block 1a
_cod_depositor_comments 'Adding full bibliography for 7127882--7127889.cif.'
_cod_original_sg_symbol_H-M 'C 2/c'
_cod_database_code 7127886
_shelx_shelxl_version_number 2018/3
_shelx_space_group_comment
;
The symmetry employed for this shelxl refinement is uniquely defined
by the following loop, which should always be used as a source of
symmetry information in preference to the above space-group names.
They are only intended as comments.
;
_shelx_estimated_absorpt_t_min 0.911
_shelx_estimated_absorpt_t_max 0.921

loop_
_space_group_symop_operation_xyz
'x, y, z'
'-x, y, -z+1/2'
'x+1/2, y+1/2, z'
'-x+1/2, y+1/2, -z+1/2'
'-x, -y, -z'
'x, -y, z-1/2'
'-x+1/2, -y+1/2, -z'
'x+1/2, -y+1/2, z-1/2'

loop_
_atom_site_label
_atom_site_type_symbol
_atom_site_fract_x
_atom_site_fract_y
_atom_site_fract_z
_atom_site_U_iso_or_equiv
_atom_site_adp_type
_atom_site_occupancy
_atom_site_site_symmetry_order
_atom_site_calc_flag
_atom_site_refinement_flags_posn
_atom_site_refinement_flags_adp
_atom_site_refinement_flags_occupancy
_atom_site_disorder_assembly
_atom_site_disorder_group
Si1 Si 0.34059(2) 0.03603(7) 0.20984(3) 0.02046(15) Uani 1 1 d . . . . .
B1 B 0.47486(5) 0.4605(3) 0.19422(12) 0.0144(3) Uani 1 1 d . . . . .
N1 N 0.47126(4) 0.6169(2) 0.10889(9) 0.0170(3) Uani 1 1 d . . . . .
C1 C 0.43133(5) 0.2986(2) 0.19026(11) 0.0173(3) Uani 1 1 d . . . . .
C2 C 0.39645(5) 0.1832(2) 0.19605(12) 0.0204(3) Uani 1 1 d . . . . .
C4 C 0.50805(5) 0.7905(2) 0.11077(12) 0.0230(3) Uani 1 1 d . . . . .
H4A H 0.493386 0.938409 0.115070 0.035 Uiso 1 1 calc R U . . .
H4B H 0.519946 0.781105 0.042626 0.035 Uiso 1 1 calc R U . . .
H4C H 0.535513 0.768636 0.175861 0.035 Uiso 1 1 calc R U . . .
C3 C 0.42959(5) 0.6402(3) 0.01263(12) 0.0259(3) Uani 1 1 d . . . . .
H3A H 0.441041 0.629835 -0.056066 0.039 Uiso 1 1 calc R U . . .
H3B H 0.413913 0.786206 0.015603 0.039 Uiso 1 1 calc R U . . .
H3C H 0.405859 0.520339 0.013771 0.039 Uiso 1 1 calc R U . . .
C7 C 0.30972(7) -0.0970(4) 0.07600(16) 0.0504(6) Uani 1 1 d . . . . .
H7A H 0.330809 -0.214930 0.057813 0.076 Uiso 1 1 calc R U . . .
H7B H 0.303410 0.016278 0.016798 0.076 Uiso 1 1 calc R U . . .
H7C H 0.278579 -0.162849 0.082527 0.076 Uiso 1 1 calc R U . . .
C6 C 0.29958(6) 0.2497(3) 0.24977(17) 0.0351(4) Uani 1 1 d . . . . .
H6A H 0.269548 0.176796 0.258990 0.053 Uiso 1 1 calc R U . . .
H6B H 0.291190 0.363875 0.191232 0.053 Uiso 1 1 calc R U . . .
H6C H 0.316415 0.320689 0.320109 0.053 Uiso 1 1 calc R U . . .
C5 C 0.35640(6) -0.1816(3) 0.32048(15) 0.0310(4) Uani 1 1 d . . . . .
H5A H 0.374233 -0.304106 0.294968 0.046 Uiso 1 1 calc R U . . .
H5B H 0.326264 -0.240254 0.336545 0.046 Uiso 1 1 calc R U . . .
H5C H 0.377036 -0.115071 0.388233 0.046 Uiso 1 1 calc R U . . .

loop_
_atom_site_aniso_label
_atom_site_aniso_U_11
_atom_site_aniso_U_22
_atom_site_aniso_U_33
_atom_site_aniso_U_23
_atom_site_aniso_U_13
_atom_site_aniso_U_12
Si1 0.0167(2) 0.0235(3) 0.0217(2) -0.00444(16) 0.00555(16) -0.00508(15)
B1 0.0153(7) 0.0151(8) 0.0138(7) -0.0038(6) 0.0052(6) 0.0028(5)
N1 0.0188(6) 0.0182(6) 0.0133(6) 0.0003(5) 0.0026(4) 0.0028(5)
C1 0.0185(6) 0.0202(7) 0.0121(6) -0.0023(5) 0.0014(5) 0.0026(5)
C2 0.0195(7) 0.0232(8) 0.0180(7) -0.0046(6) 0.0038(5) -0.0021(6)
C4 0.0306(8) 0.0185(7) 0.0213(7) 0.0049(6) 0.0087(6) 0.0000(6)
C3 0.0290(8) 0.0293(8) 0.0166(7) 0.0038(6) -0.0001(6) 0.0083(6)
C7 0.0382(10) 0.0839(16) 0.0305(10) -0.0213(10) 0.0110(8) -0.0358(11)
C6 0.0268(8) 0.0260(9) 0.0571(11) 0.0060(8) 0.0192(8) 0.0024(7)
C5 0.0267(8) 0.0232(8) 0.0433(10) 0.0026(7) 0.0091(7) -0.0035(6)

loop_
_atom_type_symbol
_atom_type_description
_atom_type_scat_dispersion_real
_atom_type_scat_dispersion_imag
_atom_type_scat_source
C C 0.0033 0.0016 'International Tables Vol C Tables 4.2.6.8 and 6.1.1.4'
H H 0.0000 0.0000 'International Tables Vol C Tables 4.2.6.8 and 6.1.1.4'
B B 0.0013 0.0007 'International Tables Vol C Tables 4.2.6.8 and 6.1.1.4'
N N 0.0061 0.0033 'International Tables Vol C Tables 4.2.6.8 and 6.1.1.4'
Si Si 0.0817 0.0704 'International Tables Vol C Tables 4.2.6.8 and 6.1.1.4'

loop_
_exptl_crystal_face_index_h
_exptl_crystal_face_index_k
_exptl_crystal_face_index_l
_exptl_crystal_face_perp_dist
-1.00 0.00 0.00 0.2400
1.00 0.00 0.00 0.0790
1.00 0.00 1.00 0.1440
-1.00 0.00 -1.00 0.2200
-1.00 1.00 1.00 0.2670
1.00 -1.00 -1.00 0.2600
0.00 0.00 -1.00 0.2200
-1.00 1.00 -1.00 0.2840
1.00 -1.00 1.00 0.2120
1.00 -1.00 0.00 0.2090
-1.00 1.00 0.00 0.2680
0.00 1.00 1.00 0.2260
0.00 -1.00 -1.00 0.2810
-1.00 -1.00 1.00 0.2230
1.00 0.00 -1.00 0.2140
-1.00 0.00 1.00 0.2790

loop_
_geom_angle_atom_site_label_1
_geom_angle_atom_site_label_2
_geom_angle_atom_site_label_3
_geom_angle
_geom_angle_site_symmetry_1
_geom_angle_site_symmetry_3
_geom_angle_publ_flag
C2 Si1 C7 110.34(7) . . ?
C2 Si1 C5 110.04(7) . . ?
C7 Si1 C5 109.61(10) . . ?
C2 Si1 C6 107.14(7) . . ?
C7 Si1 C6 110.07(10) . . ?
C5 Si1 C6 109.60(8) . . ?
N1 B1 C1 118.71(12) . . ?
N1 B1 B1 120.17(11) . 2_655 ?
C1 B1 B1 121.00(11) . 2_655 ?
B1 N1 C4 122.76(11) . . ?
B1 N1 C3 125.31(12) . . ?
C4 N1 C3 111.78(11) . . ?
C2 C1 B1 173.60(14) . . ?
C1 C2 Si1 173.71(13) . . ?
N1 C4 H4A 109.5 . . ?
N1 C4 H4B 109.5 . . ?
H4A C4 H4B 109.5 . . ?
N1 C4 H4C 109.5 . . ?
H4A C4 H4C 109.5 . . ?
H4B C4 H4C 109.5 . . ?
N1 C3 H3A 109.5 . . ?
N1 C3 H3B 109.5 . . ?
H3A C3 H3B 109.5 . . ?
N1 C3 H3C 109.5 . . ?
H3A C3 H3C 109.5 . . ?
H3B C3 H3C 109.5 . . ?
Si1 C7 H7A 109.5 . . ?
Si1 C7 H7B 109.5 . . ?
H7A C7 H7B 109.5 . . ?
Si1 C7 H7C 109.5 . . ?
H7A C7 H7C 109.5 . . ?
H7B C7 H7C 109.5 . . ?
Si1 C6 H6A 109.5 . . ?
Si1 C6 H6B 109.5 . . ?
H6A C6 H6B 109.5 . . ?
Si1 C6 H6C 109.5 . . ?
H6A C6 H6C 109.5 . . ?
H6B C6 H6C 109.5 . . ?
Si1 C5 H5A 109.5 . . ?
Si1 C5 H5B 109.5 . . ?
H5A C5 H5B 109.5 . . ?
Si1 C5 H5C 109.5 . . ?
H5A C5 H5C 109.5 . . ?
H5B C5 H5C 109.5 . . ?

loop_
_geom_bond_atom_site_label_1
_geom_bond_atom_site_label_2
_geom_bond_distance
_geom_bond_site_symmetry_2
_geom_bond_publ_flag
Si1 C2 1.8420(14) . ?
Si1 C7 1.8509(18) . ?
Si1 C5 1.8592(17) . ?
Si1 C6 1.8624(17) . ?
B1 N1 1.3931(19) . ?
B1 C1 1.550(2) . ?
B1 B1 1.720(3) 2_655 ?
N1 C4 1.4593(18) . ?
N1 C3 1.4607(17) . ?
C1 C2 1.214(2) . ?
C4 H4A 0.9800 . ?
C4 H4B 0.9800 . ?
C4 H4C 0.9800 . ?
C3 H3A 0.9800 . ?
C3 H3B 0.9800 . ?
C3 H3C 0.9800 . ?
C7 H7A 0.9800 . ?
C7 H7B 0.9800 . ?
C7 H7C 0.9800 . ?
C6 H6A 0.9800 . ?
C6 H6B 0.9800 . ?
C6 H6C 0.9800 . ?
C5 H5A 0.9800 . ?
C5 H5B 0.9800 . ?
C5 H5C 0.9800 . ?

loop_
_geom_torsion_atom_site_label_1
_geom_torsion_atom_site_label_2
_geom_torsion_atom_site_label_3
_geom_torsion_atom_site_label_4
_geom_torsion
_geom_torsion_site_symmetry_1
_geom_torsion_site_symmetry_2
_geom_torsion_site_symmetry_3
_geom_torsion_site_symmetry_4
_geom_torsion_publ_flag
C1 B1 N1 C4 173.78(12) . . . . ?
B1 B1 N1 C4 -2.2(2) 2_655 . . . ?
C1 B1 N1 C3 -1.2(2) . . . . ?
B1 B1 N1 C3 -177.17(13) 2_655 . . . ?
